data_4079104
loop_
_publ_author_name
'Fatah, Abdoul'
'Ghereg, Dumitru'
'Escudi\'e, Jean'
'Saffon, Nathalie'
'Ladeira, Sonia'
'Ranaivonjatovo, Henri'

_publ_section_title
;
 Versatile Reactivity of Stannene Tip2Sn&#x2550;CR2with Unsaturated
 Compounds
;
_journal_issue 17
_journal_name_full Organometallics
_journal_page_first 6148
_journal_paper_doi 10.1021/om3004916
_journal_volume 31
_journal_year 2012
_chemical_formula_sum 'C58 H75 N S Sn'
_chemical_formula_weight 936.94
_chemical_name_systematic
; 
 ? 
;
_space_group_IT_number 2
_symmetry_cell_setting triclinic
_symmetry_space_group_name_Hall '-P 1'
_symmetry_space_group_name_H-M 'P -1'
_atom_sites_solution_hydrogens geom
_atom_sites_solution_primary direct
_atom_sites_solution_secondary difmap
_audit_creation_method SHELXL-97
_cell_angle_alpha 86.642(2)
_cell_angle_beta 85.409(2)
_cell_angle_gamma 68.642(2)
_cell_formula_units_Z 2
_cell_length_a 12.6450(4)
_cell_length_b 12.6650(4)
_cell_length_c 18.3271(6)
_cell_measurement_reflns_used 9919
_cell_measurement_temperature 193(2)
_cell_measurement_theta_max 35.46
_cell_measurement_theta_min 2.74
_cell_volume 2723.35(16)
_computing_cell_refinement 'Bruker SAINT'
_computing_data_collection 'Bruker APEX2'
_computing_data_reduction 'Bruker SAINT'
_computing_molecular_graphics 'Bruker SHELXTL'
_computing_publication_material 'Bruker SHELXTL'
_computing_structure_refinement 'SHELXL-97 (Sheldrick, 1997)'
_computing_structure_solution 'SHELXS-97 (Sheldrick, 1990)'
_diffrn_ambient_temperature 193(2)
_diffrn_measured_fraction_theta_full 0.991
_diffrn_measured_fraction_theta_max 0.991
_diffrn_measurement_device_type 'Bruker kappa APEX-II Quazar'
_diffrn_measurement_method 'phi and omega scans'
_diffrn_radiation_monochromator graphite
_diffrn_radiation_source 'micro-focus sealed tube'
_diffrn_radiation_type MoK\a
_diffrn_radiation_wavelength 0.71073
_diffrn_reflns_av_R_equivalents 0.0280
_diffrn_reflns_av_sigmaI/netI 0.0275
_diffrn_reflns_limit_h_max 18
_diffrn_reflns_limit_h_min -18
_diffrn_reflns_limit_k_max 18
_diffrn_reflns_limit_k_min -18
_diffrn_reflns_limit_l_max 26
_diffrn_reflns_limit_l_min -26
_diffrn_reflns_number 58307
_diffrn_reflns_theta_full 30.51
_diffrn_reflns_theta_max 30.51
_diffrn_reflns_theta_min 5.10
_diffrn_standards_number 0
_exptl_absorpt_coefficient_mu 0.542
_exptl_absorpt_correction_T_max 0.9580
_exptl_absorpt_correction_T_min 0.8206
_exptl_absorpt_correction_type multi-scan
_exptl_absorpt_process_details 'SADABS (Bruker-AXS)'
_exptl_crystal_colour colourless
_exptl_crystal_density_diffrn 1.143
_exptl_crystal_density_method 'not measured'
_exptl_crystal_description block
_exptl_crystal_F_000 992
_exptl_crystal_size_max 0.38
_exptl_crystal_size_mid 0.26
_exptl_crystal_size_min 0.08
_refine_diff_density_max 0.791
_refine_diff_density_min -0.504
_refine_diff_density_rms 0.058
_refine_ls_extinction_method none
_refine_ls_goodness_of_fit_ref 1.052
_refine_ls_hydrogen_treatment constr
_refine_ls_matrix_type full
_refine_ls_number_parameters 619
_refine_ls_number_reflns 16442
_refine_ls_number_restraints 138
_refine_ls_restrained_S_all 1.070
_refine_ls_R_factor_all 0.0368
_refine_ls_R_factor_gt 0.0299
_refine_ls_shift/su_max 0.004
_refine_ls_shift/su_mean 0.000
_refine_ls_structure_factor_coef Fsqd
_refine_ls_weighting_details 'calc w=1/[\s^2^(Fo^2^)+(0.0372P)^2^+1.0312P] where P=(Fo^2^+2Fc^2^)/3'
_refine_ls_weighting_scheme calc
_refine_ls_wR_factor_gt 0.0744
_refine_ls_wR_factor_ref 0.0793
_reflns_number_gt 14561
_reflns_number_total 16442
_reflns_threshold_expression >2sigma(I)
_cod_data_source_file om3004916_si_001.cif
_cod_data_source_block 3
_cod_depositor_comments
;
The following automatic conversions were performed:

'_symmetry_cell_setting' value 'Triclinic' changed to 'triclinic'
according to /home/saulius/struct/CIF-dictionaries/cif_core.dic
dictionary named 'cif_core.dic' version 2.4.2 from 2011-04-26.

Automatic conversion script
Id: cif_fix_values 1891 2012-01-12 08:04:46Z andrius 
;
_cod_original_cell_volume 2723.36(15)
_cod_original_sg_symbol_H-M P-1
_cod_database_code 4079104

loop_
_symmetry_equiv_pos_as_xyz
'x, y, z'
'-x, -y, -z'

loop_
_atom_site_label
_atom_site_type_symbol
_atom_site_fract_x
_atom_site_fract_y
_atom_site_fract_z
_atom_site_U_iso_or_equiv
_atom_site_adp_type
_atom_site_occupancy
_atom_site_symmetry_multiplicity
_atom_site_calc_flag
_atom_site_refinement_flags
_atom_site_disorder_assembly
_atom_site_disorder_group
Sn1 Sn 0.631196(8) 0.790778(8) 0.702266(5) 0.02380(3) Uani 1 1 d . . .
S1 S 0.62753(3) 0.90631(3) 0.58853(2) 0.02861(8) Uani 1 1 d . . .
N1 N 0.61921(11) 1.10205(11) 0.65167(7) 0.0279(2) Uani 1 1 d . . .
C1 C 0.55523(12) 0.97301(12) 0.72943(8) 0.0231(3) Uani 1 1 d . . .
C2 C 0.60207(12) 1.00953(12) 0.65714(7) 0.0229(2) Uani 1 1 d . . .
C3 C 0.42703(12) 1.02469(11) 0.73866(8) 0.0247(3) Uani 1 1 d . . .
C4 C 0.34669(13) 1.04803(12) 0.68670(9) 0.0280(3) Uani 1 1 d . . .
H4 H 0.3699 1.0241 0.6379 0.034 Uiso 1 1 calc R . .
C5 C 0.23114(13) 1.10691(13) 0.70623(10) 0.0328(3) Uani 1 1 d . A .
C6 C 0.20039(15) 1.13652(15) 0.77894(11) 0.0403(4) Uani 1 1 d . . .
H6 H 0.1221 1.1729 0.7933 0.048 Uiso 1 1 calc R . .
C7 C 0.27963(15) 1.11502(15) 0.83113(10) 0.0382(4) Uani 1 1 d . . .
H7 H 0.2559 1.1371 0.8802 0.046 Uiso 1 1 calc R . .
C8 C 0.39462(14) 1.06062(12) 0.81076(8) 0.0283(3) Uani 1 1 d . . .
C9 C 0.49704(14) 1.04328(13) 0.84885(8) 0.0305(3) Uani 1 1 d . . .
C10 C 0.51189(18) 1.07233(17) 0.91813(9) 0.0425(4) Uani 1 1 d . . .
H10 H 0.4488 1.1000 0.9527 0.051 Uiso 1 1 calc R . .
C11 C 0.6191(2) 1.0606(2) 0.93604(10) 0.0500(5) Uani 1 1 d . . .
H11 H 0.6288 1.0805 0.9836 0.060 Uiso 1 1 calc R . .
C12 C 0.71459(18) 1.02044(18) 0.88681(10) 0.0435(4) Uani 1 1 d . . .
C13 C 0.69955(15) 0.98826(15) 0.81797(9) 0.0348(3) Uani 1 1 d . . .
H13 H 0.7630 0.9586 0.7839 0.042 Uiso 1 1 calc R . .
C14 C 0.59187(14) 0.99968(13) 0.79956(8) 0.0271(3) Uani 1 1 d . . .
C15 C 0.14328(17) 1.14310(18) 0.64777(13) 0.0491(4) Uani 1 1 d DU . .
C16 C 0.0347(6) 1.1258(8) 0.6822(5) 0.0583(9) Uani 0.341(4) 1 d PDU A 1
H16A H -0.0256 1.1540 0.6477 0.087 Uiso 0.341(4) 1 calc PR A 1
H16B H 0.0096 1.1676 0.7276 0.087 Uiso 0.341(4) 1 calc PR A 1
H16C H 0.0513 1.0449 0.6930 0.087 Uiso 0.341(4) 1 calc PR A 1
C17 C 0.1164(7) 1.2709(6) 0.6328(5) 0.0594(9) Uani 0.341(4) 1 d PDU A 1
H17A H 0.1876 1.2850 0.6237 0.089 Uiso 0.341(4) 1 calc PR A 1
H17B H 0.0733 1.3130 0.6755 0.089 Uiso 0.341(4) 1 calc PR A 1
H17C H 0.0711 1.2961 0.5898 0.089 Uiso 0.341(4) 1 calc PR A 1
C18 C 0.1871(6) 1.0839(7) 0.5787(4) 0.0580(10) Uani 0.341(4) 1 d PDU A 1
H18A H 0.2362 1.1188 0.5509 0.087 Uiso 0.341(4) 1 calc PR A 1
H18B H 0.1233 1.0897 0.5497 0.087 Uiso 0.341(4) 1 calc PR A 1
H18C H 0.2312 1.0038 0.5894 0.087 Uiso 0.341(4) 1 calc PR A 1
C16' C 0.0192(3) 1.1856(4) 0.6786(2) 0.0608(7) Uani 0.659(4) 1 d PDU A 2
H16D H -0.0314 1.2044 0.6381 0.091 Uiso 0.659(4) 1 calc PR A 2
H16E H 0.0040 1.2535 0.7069 0.091 Uiso 0.659(4) 1 calc PR A 2
H16F H 0.0057 1.1263 0.7104 0.091 Uiso 0.659(4) 1 calc PR A 2
C17' C 0.1623(4) 1.2406(3) 0.5995(3) 0.0609(7) Uani 0.659(4) 1 d PDU A 2
H17D H 0.2409 1.2149 0.5784 0.091 Uiso 0.659(4) 1 calc PR A 2
H17E H 0.1480 1.3064 0.6296 0.091 Uiso 0.659(4) 1 calc PR A 2
H17F H 0.1099 1.2619 0.5599 0.091 Uiso 0.659(4) 1 calc PR A 2
C18' C 0.1596(3) 1.0470(3) 0.5946(2) 0.0559(7) Uani 0.659(4) 1 d PDU A 2
H18D H 0.1025 1.0741 0.5580 0.084 Uiso 0.659(4) 1 calc PR A 2
H18E H 0.1508 0.9817 0.6222 0.084 Uiso 0.659(4) 1 calc PR A 2
H18F H 0.2359 1.0242 0.5700 0.084 Uiso 0.659(4) 1 calc PR A 2
C19 C 0.8307(2) 1.0158(3) 0.90826(13) 0.0608(6) Uani 1 1 d . . .
C20 C 0.8253(4) 1.1361(4) 0.9203(2) 0.1086(13) Uani 1 1 d . . .
H20A H 0.8068 1.1816 0.8747 0.163 Uiso 1 1 calc R . .
H20B H 0.8991 1.1333 0.9349 0.163 Uiso 1 1 calc R . .
H20C H 0.7664 1.1705 0.9589 0.163 Uiso 1 1 calc R . .
C21 C 0.8591(3) 0.9471(4) 0.98025(18) 0.1020(13) Uani 1 1 d . . .
H21A H 0.7978 0.9800 1.0177 0.153 Uiso 1 1 calc R . .
H21B H 0.9306 0.9487 0.9962 0.153 Uiso 1 1 calc R . .
H21C H 0.8672 0.8684 0.9729 0.153 Uiso 1 1 calc R . .
C22 C 0.9260(2) 0.9607(4) 0.85072(16) 0.0881(11) Uani 1 1 d . . .
H22A H 0.9290 0.8839 0.8424 0.132 Uiso 1 1 calc R . .
H22B H 0.9987 0.9569 0.8679 0.132 Uiso 1 1 calc R . .
H22C H 0.9114 1.0058 0.8048 0.132 Uiso 1 1 calc R . .
C23 C 0.55246(13) 0.66683(12) 0.69921(9) 0.0271(3) Uani 1 1 d . B .
C24 C 0.45484(14) 0.66985(12) 0.74273(9) 0.0300(3) Uani 1 1 d . . .
C25 C 0.42340(16) 0.57559(14) 0.74570(12) 0.0416(4) Uani 1 1 d . B .
H25 H 0.3573 0.5774 0.7750 0.050 Uiso 1 1 calc R . .
C26 C 0.48536(19) 0.47858(16) 0.70727(14) 0.0528(6) Uani 1 1 d D . .
C32 C 0.4604(11) 0.3693(9) 0.7263(9) 0.072(3) Uani 0.56(3) 1 d PDU B 1
H32 H 0.5258 0.3049 0.7046 0.087 Uiso 0.56(3) 1 calc PR B 1
C33 C 0.4478(13) 0.3407(10) 0.8079(9) 0.093(3) Uani 0.56(3) 1 d PDU B 1
H33A H 0.3855 0.4031 0.8313 0.140 Uiso 0.56(3) 1 calc PR B 1
H33B H 0.5188 0.3298 0.8306 0.140 Uiso 0.56(3) 1 calc PR B 1
H33C H 0.4310 0.2709 0.8142 0.140 Uiso 0.56(3) 1 calc PR B 1
C34 C 0.3568(15) 0.3751(12) 0.6902(8) 0.096(3) Uani 0.56(3) 1 d PDU B 1
H34A H 0.3441 0.3035 0.6994 0.144 Uiso 0.56(3) 1 calc PR B 1
H34B H 0.3673 0.3880 0.6373 0.144 Uiso 0.56(3) 1 calc PR B 1
H34C H 0.2908 0.4375 0.7101 0.144 Uiso 0.56(3) 1 calc PR B 1
C32' C 0.4434(13) 0.3803(12) 0.7032(10) 0.067(3) Uani 0.44(3) 1 d PDU B 2
H32' H 0.4928 0.3269 0.6656 0.080 Uiso 0.44(3) 1 calc PR B 2
C33' C 0.4637(16) 0.3213(11) 0.7787(11) 0.102(4) Uani 0.44(3) 1 d PDU B 2
H33D H 0.4105 0.3699 0.8155 0.153 Uiso 0.44(3) 1 calc PR B 2
H33E H 0.5420 0.3069 0.7908 0.153 Uiso 0.44(3) 1 calc PR B 2
H33F H 0.4517 0.2491 0.7784 0.153 Uiso 0.44(3) 1 calc PR B 2
C34' C 0.3214(12) 0.4133(15) 0.6853(10) 0.089(3) Uani 0.44(3) 1 d PDU B 2
H34D H 0.2748 0.4820 0.7112 0.133 Uiso 0.44(3) 1 calc PR B 2
H34E H 0.2945 0.3515 0.7006 0.133 Uiso 0.44(3) 1 calc PR B 2
H34F H 0.3155 0.4280 0.6324 0.133 Uiso 0.44(3) 1 calc PR B 2
C27 C 0.57822(18) 0.47915(15) 0.66244(13) 0.0480(5) Uani 1 1 d . B .
H27 H 0.6189 0.4148 0.6340 0.058 Uiso 1 1 calc R . .
C28 C 0.61396(14) 0.57106(13) 0.65767(10) 0.0340(3) Uani 1 1 d . . .
C29 C 0.37907(15) 0.77321(14) 0.78463(10) 0.0362(4) Uani 1 1 d . . .
H29 H 0.4148 0.8320 0.7777 0.043 Uiso 1 1 calc R . .
C30 C 0.36565(19) 0.7495(2) 0.86690(12) 0.0532(5) Uani 1 1 d . . .
H30A H 0.3257 0.6961 0.8755 0.080 Uiso 1 1 calc R . .
H30B H 0.3217 0.8205 0.8912 0.080 Uiso 1 1 calc R . .
H30C H 0.4409 0.7165 0.8867 0.080 Uiso 1 1 calc R . .
C31 C 0.26206(17) 0.82249(17) 0.75327(13) 0.0501(5) Uani 1 1 d . . .
H31A H 0.2709 0.8388 0.7007 0.075 Uiso 1 1 calc R . .
H31B H 0.2164 0.8927 0.7780 0.075 Uiso 1 1 calc R . .
H31C H 0.2238 0.7676 0.7610 0.075 Uiso 1 1 calc R . .
C35 C 0.71818(16) 0.56343(15) 0.60771(12) 0.0435(4) Uani 1 1 d . B .
H35 H 0.7336 0.6346 0.6128 0.052 Uiso 1 1 calc R . .
C36 C 0.6969(2) 0.5570(2) 0.52708(14) 0.0686(7) Uani 1 1 d . . .
H36A H 0.6813 0.4880 0.5203 0.103 Uiso 1 1 calc R B .
H36B H 0.7644 0.5553 0.4962 0.103 Uiso 1 1 calc R . .
H36C H 0.6315 0.6236 0.5133 0.103 Uiso 1 1 calc R . .
C37 C 0.82269(19) 0.4645(2) 0.63011(17) 0.0625(6) Uani 1 1 d . . .
H37A H 0.8365 0.4723 0.6810 0.094 Uiso 1 1 calc R B .
H37B H 0.8888 0.4641 0.5982 0.094 Uiso 1 1 calc R . .
H37C H 0.8102 0.3933 0.6256 0.094 Uiso 1 1 calc R . .
C38 C 0.79545(13) 0.71370(14) 0.74966(9) 0.0304(3) Uani 1 1 d . . .
C39 C 0.79199(14) 0.67227(15) 0.82244(9) 0.0354(3) Uani 1 1 d . . .
C40 C 0.89270(16) 0.62321(19) 0.85813(11) 0.0470(5) Uani 1 1 d . . .
H40 H 0.8894 0.5953 0.9072 0.056 Uiso 1 1 calc R . .
C41 C 0.99745(16) 0.6140(2) 0.82400(11) 0.0485(5) Uani 1 1 d . . .
C47 C 1.10695(18) 0.5584(3) 0.86349(14) 0.0679(8) Uani 1 1 d . . .
H47 H 1.1710 0.5627 0.8292 0.081 Uiso 1 1 calc R . .
C48 C 1.1072(3) 0.6205(4) 0.93161(19) 0.0991(12) Uani 1 1 d . . .
H48A H 1.0956 0.6999 0.9184 0.149 Uiso 1 1 calc R . .
H48B H 1.1804 0.5847 0.9537 0.149 Uiso 1 1 calc R . .
H48C H 1.0458 0.6172 0.9668 0.149 Uiso 1 1 calc R . .
C49 C 1.1281(3) 0.4326(3) 0.8796(2) 0.0986(12) Uani 1 1 d . . .
H49A H 1.0661 0.4252 0.9126 0.148 Uiso 1 1 calc R . .
H49B H 1.2004 0.3969 0.9028 0.148 Uiso 1 1 calc R . .
H49C H 1.1313 0.3953 0.8337 0.148 Uiso 1 1 calc R . .
C42 C 1.00002(15) 0.65456(18) 0.75264(11) 0.0444(4) Uani 1 1 d . . .
H42 H 1.0713 0.6489 0.7287 0.053 Uiso 1 1 calc R . .
C43 C 0.90194(14) 0.70369(16) 0.71417(9) 0.0358(4) Uani 1 1 d . . .
C44 C 0.68215(15) 0.67454(16) 0.86423(9) 0.0381(4) Uani 1 1 d . . .
H44 H 0.6180 0.7199 0.8336 0.046 Uiso 1 1 calc R . .
C45 C 0.6795(2) 0.5549(2) 0.87360(14) 0.0577(6) Uani 1 1 d . . .
H45A H 0.6904 0.5212 0.8255 0.087 Uiso 1 1 calc R . .
H45B H 0.6058 0.5584 0.8970 0.087 Uiso 1 1 calc R . .
H45C H 0.7405 0.5083 0.9044 0.087 Uiso 1 1 calc R . .
C46 C 0.66244(18) 0.7326(2) 0.93730(11) 0.0512(5) Uani 1 1 d . . .
H46A H 0.7225 0.6887 0.9695 0.077 Uiso 1 1 calc R . .
H46B H 0.5882 0.7373 0.9603 0.077 Uiso 1 1 calc R . .
H46C H 0.6640 0.8092 0.9290 0.077 Uiso 1 1 calc R . .
C50 C 0.91593(15) 0.74399(18) 0.63555(10) 0.0430(4) Uani 1 1 d . . .
H50 H 0.8422 0.7606 0.6126 0.052 Uiso 1 1 calc R . .
C51 C 1.0085(2) 0.6541(2) 0.58998(12) 0.0553(5) Uani 1 1 d . . .
H51A H 1.0063 0.6794 0.5384 0.083 Uiso 1 1 calc R . .
H51B H 0.9952 0.5824 0.5950 0.083 Uiso 1 1 calc R . .
H51C H 1.0832 0.6429 0.6074 0.083 Uiso 1 1 calc R . .
C52 C 0.9395(2) 0.8538(2) 0.63334(13) 0.0589(6) Uani 1 1 d . . .
H52A H 0.8778 0.9113 0.6609 0.088 Uiso 1 1 calc R . .
H52B H 0.9442 0.8808 0.5824 0.088 Uiso 1 1 calc R . .
H52C H 1.0117 0.8401 0.6553 0.088 Uiso 1 1 calc R . .
C53 C 0.65507(13) 1.14345(12) 0.58476(8) 0.0277(3) Uani 1 1 d . . .
C54 C 0.58852(16) 1.17162(16) 0.52528(10) 0.0395(4) Uani 1 1 d . . .
H54 H 0.5201 1.1564 0.5271 0.047 Uiso 1 1 calc R . .
C55 C 0.62167(19) 1.22220(19) 0.46283(11) 0.0496(5) Uani 1 1 d . . .
H55 H 0.5754 1.2421 0.4221 0.060 Uiso 1 1 calc R . .
C56 C 0.7216(2) 1.24379(17) 0.45947(11) 0.0480(5) Uani 1 1 d . . .
H56 H 0.7438 1.2791 0.4169 0.058 Uiso 1 1 calc R . .
C57 C 0.78855(19) 1.21369(19) 0.51824(12) 0.0490(5) Uani 1 1 d . . .
H57 H 0.8584 1.2264 0.5156 0.059 Uiso 1 1 calc R . .
C58 C 0.75537(16) 1.16502(17) 0.58139(10) 0.0396(4) Uani 1 1 d . . .
H58 H 0.8012 1.1465 0.6223 0.048 Uiso 1 1 calc R . .

loop_
_atom_site_aniso_label
_atom_site_aniso_U_11
_atom_site_aniso_U_22
_atom_site_aniso_U_33
_atom_site_aniso_U_23
_atom_site_aniso_U_13
_atom_site_aniso_U_12
Sn1 0.02225(5) 0.02209(5) 0.02603(5) -0.00004(3) 0.00033(3) -0.00725(3)
S1 0.03831(19) 0.02580(16) 0.02199(16) -0.00292(13) -0.00026(14) -0.01192(14)
N1 0.0317(6) 0.0278(6) 0.0266(6) -0.0024(5) 0.0011(5) -0.0138(5)
C1 0.0244(6) 0.0238(6) 0.0221(6) -0.0017(5) 0.0006(5) -0.0101(5)
C2 0.0228(6) 0.0247(6) 0.0213(6) -0.0023(5) -0.0012(5) -0.0086(5)
C3 0.0258(6) 0.0196(6) 0.0287(7) -0.0014(5) 0.0028(5) -0.0090(5)
C4 0.0265(7) 0.0229(6) 0.0331(7) -0.0022(5) 0.0007(6) -0.0074(5)
C5 0.0269(7) 0.0232(7) 0.0456(9) 0.0005(6) -0.0007(6) -0.0065(5)
C6 0.0283(8) 0.0341(8) 0.0511(10) -0.0029(7) 0.0090(7) -0.0046(6)
C7 0.0378(9) 0.0345(8) 0.0370(9) -0.0063(7) 0.0134(7) -0.0093(7)
C8 0.0332(7) 0.0230(6) 0.0282(7) -0.0021(5) 0.0058(6) -0.0109(6)
C9 0.0393(8) 0.0296(7) 0.0249(7) -0.0020(5) 0.0030(6) -0.0162(6)
C10 0.0555(11) 0.0497(10) 0.0254(8) -0.0075(7) 0.0060(7) -0.0235(9)
C11 0.0674(13) 0.0664(13) 0.0272(8) -0.0067(8) -0.0041(8) -0.0362(11)
C12 0.0508(11) 0.0588(12) 0.0320(8) 0.0012(8) -0.0093(8) -0.0320(9)
C13 0.0373(8) 0.0458(9) 0.0274(7) 0.0000(6) -0.0033(6) -0.0221(7)
C14 0.0348(7) 0.0277(7) 0.0224(6) -0.0005(5) -0.0010(5) -0.0158(6)
C15 0.0336(7) 0.0463(9) 0.0662(10) 0.0067(8) -0.0146(7) -0.0119(7)
C16 0.0363(14) 0.0596(17) 0.0745(17) 0.0058(17) -0.0127(14) -0.0113(15)
C17 0.0469(16) 0.0513(16) 0.0729(18) 0.0119(15) -0.0188(15) -0.0085(14)
C18 0.0427(16) 0.0566(17) 0.0675(17) 0.0031(15) -0.0194(14) -0.0067(14)
C16' 0.0360(12) 0.0608(15) 0.0771(15) 0.0041(14) -0.0129(11) -0.0065(12)
C17' 0.0505(14) 0.0549(14) 0.0729(16) 0.0156(13) -0.0213(12) -0.0130(12)
C18' 0.0444(13) 0.0524(14) 0.0681(15) -0.0007(12) -0.0242(12) -0.0101(11)
C19 0.0644(14) 0.0931(18) 0.0443(11) 0.0023(11) -0.0193(10) -0.0489(14)
C20 0.117(3) 0.121(3) 0.129(3) -0.004(2) -0.041(3) -0.085(3)
C21 0.083(2) 0.174(4) 0.0650(18) 0.036(2) -0.0380(16) -0.064(2)
C22 0.0531(15) 0.164(3) 0.0659(17) -0.0049(19) -0.0151(13) -0.0583(19)
C23 0.0279(7) 0.0202(6) 0.0322(7) -0.0008(5) -0.0008(6) -0.0078(5)
C24 0.0310(7) 0.0222(6) 0.0372(8) -0.0030(6) 0.0033(6) -0.0108(6)
C25 0.0398(9) 0.0282(8) 0.0590(11) -0.0077(7) 0.0130(8) -0.0173(7)
C26 0.0520(11) 0.0278(8) 0.0824(16) -0.0178(9) 0.0169(11) -0.0207(8)
C32 0.076(4) 0.034(3) 0.116(7) -0.022(4) 0.019(4) -0.031(3)
C33 0.123(6) 0.037(4) 0.127(7) 0.014(4) 0.001(6) -0.041(4)
C34 0.111(7) 0.067(5) 0.132(5) -0.029(5) 0.004(5) -0.055(5)
C32' 0.073(5) 0.040(4) 0.098(6) -0.035(4) 0.039(4) -0.038(4)
C33' 0.145(7) 0.038(4) 0.127(9) -0.001(5) 0.027(7) -0.046(4)
C34' 0.083(6) 0.081(7) 0.131(7) -0.061(6) 0.021(5) -0.060(5)
C27 0.0478(10) 0.0269(8) 0.0683(13) -0.0189(8) 0.0149(9) -0.0134(7)
C28 0.0331(8) 0.0238(7) 0.0419(9) -0.0054(6) 0.0045(7) -0.0073(6)
C29 0.0363(8) 0.0273(7) 0.0476(9) -0.0111(7) 0.0136(7) -0.0164(6)
C30 0.0472(11) 0.0668(14) 0.0472(11) -0.0168(10) 0.0141(9) -0.0237(10)
C31 0.0416(10) 0.0333(9) 0.0670(13) -0.0022(9) 0.0062(9) -0.0053(8)
C35 0.0401(9) 0.0294(8) 0.0553(11) -0.0117(7) 0.0167(8) -0.0082(7)
C36 0.0765(17) 0.0628(15) 0.0531(13) -0.0106(11) 0.0195(12) -0.0129(13)
C37 0.0377(10) 0.0444(11) 0.0946(19) -0.0100(12) 0.0086(11) -0.0037(9)
C38 0.0244(7) 0.0336(8) 0.0301(7) 0.0037(6) 0.0000(5) -0.0078(6)
C39 0.0279(7) 0.0408(9) 0.0327(8) 0.0068(7) 0.0010(6) -0.0083(6)
C40 0.0342(9) 0.0632(12) 0.0353(9) 0.0170(8) -0.0028(7) -0.0106(8)
C41 0.0296(8) 0.0651(13) 0.0429(10) 0.0160(9) -0.0059(7) -0.0097(8)
C47 0.0310(10) 0.104(2) 0.0544(13) 0.0335(13) -0.0093(9) -0.0113(11)
C48 0.0559(16) 0.161(4) 0.077(2) 0.018(2) -0.0303(15) -0.033(2)
C49 0.0525(16) 0.101(2) 0.115(3) 0.051(2) -0.0221(16) -0.0004(15)
C42 0.0255(8) 0.0613(12) 0.0413(9) 0.0117(8) -0.0006(7) -0.0118(8)
C43 0.0266(7) 0.0452(9) 0.0324(8) 0.0076(7) 0.0001(6) -0.0106(7)
C44 0.0301(8) 0.0482(10) 0.0312(8) 0.0087(7) 0.0025(6) -0.0109(7)
C45 0.0524(12) 0.0531(12) 0.0656(14) 0.0134(11) 0.0048(10) -0.0206(10)
C46 0.0438(10) 0.0738(14) 0.0336(9) 0.0017(9) 0.0050(8) -0.0204(10)
C50 0.0268(8) 0.0643(12) 0.0339(8) 0.0123(8) 0.0002(6) -0.0144(8)
C51 0.0513(12) 0.0737(15) 0.0416(11) -0.0021(10) 0.0123(9) -0.0265(11)
C52 0.0620(14) 0.0545(13) 0.0524(12) 0.0139(10) 0.0095(10) -0.0167(11)
C53 0.0326(7) 0.0238(6) 0.0276(7) -0.0015(5) 0.0012(6) -0.0120(6)
C54 0.0348(8) 0.0478(10) 0.0370(9) 0.0065(7) -0.0049(7) -0.0168(7)
C55 0.0531(12) 0.0564(12) 0.0362(9) 0.0123(8) -0.0077(8) -0.0173(9)
C56 0.0657(13) 0.0450(10) 0.0368(9) 0.0051(8) 0.0085(9) -0.0273(9)
C57 0.0560(12) 0.0592(12) 0.0457(11) 0.0000(9) 0.0072(9) -0.0399(10)
C58 0.0433(9) 0.0477(10) 0.0374(9) 0.0029(7) -0.0032(7) -0.0283(8)

loop_
_atom_type_symbol
_atom_type_description
_atom_type_scat_dispersion_real
_atom_type_scat_dispersion_imag
_atom_type_scat_source
C C 0.0033 0.0016 'International Tables Vol C Tables 4.2.6.8 and 6.1.1.4'
H H 0.0000 0.0000 'International Tables Vol C Tables 4.2.6.8 and 6.1.1.4'
N N 0.0061 0.0033 'International Tables Vol C Tables 4.2.6.8 and 6.1.1.4'
S S 0.1246 0.1234 'International Tables Vol C Tables 4.2.6.8 and 6.1.1.4'
Sn Sn -0.6537 1.4246 'International Tables Vol C Tables 4.2.6.8 and 6.1.1.4'

loop_
_geom_angle_atom_site_label_1
_geom_angle_atom_site_label_2
_geom_angle_atom_site_label_3
_geom_angle
C23 Sn1 C38 109.66(6)
C23 Sn1 C1 130.02(5)
C38 Sn1 C1 109.62(6)
C23 Sn1 S1 115.51(4)
C38 Sn1 S1 116.15(4)
C1 Sn1 S1 71.38(4)
C2 S1 Sn1 78.41(5)
C2 N1 C53 122.48(13)
C14 C1 C3 103.02(11)
C14 C1 C2 118.86(12)
C3 C1 C2 112.47(12)
C14 C1 Sn1 113.92(10)
C3 C1 Sn1 117.01(9)
C2 C1 Sn1 92.28(8)
N1 C2 C1 120.27(12)
N1 C2 S1 128.31(11)
C1 C2 S1 111.42(10)
C4 C3 C8 120.82(14)
C4 C3 C1 129.66(13)
C8 C3 C1 109.21(13)
C3 C4 C5 120.08(15)
C6 C5 C4 118.02(16)
C6 C5 C15 121.43(16)
C4 C5 C15 120.46(16)
C7 C6 C5 122.49(15)
C6 C7 C8 119.18(16)
C7 C8 C3 119.27(16)
C7 C8 C9 131.63(15)
C3 C8 C9 108.64(13)
C10 C9 C14 119.40(16)
C10 C9 C8 131.70(16)
C14 C9 C8 108.52(13)
C11 C10 C9 119.10(17)
C10 C11 C12 122.44(17)
C13 C12 C11 118.13(17)
C13 C12 C19 121.77(19)
C11 C12 C19 120.08(18)
C14 C13 C12 119.73(16)
C13 C14 C9 121.13(14)
C13 C14 C1 129.14(14)
C9 C14 C1 109.72(13)
C18 C15 C16' 126.2(4)
C18 C15 C5 112.7(3)
C16' C15 C5 114.4(2)
C18 C15 C17 108.5(5)
C16' C15 C17 82.1(4)
C5 C15 C17 105.9(3)
C18 C15 C16 113.5(5)
C16' C15 C16 26.7(3)
C5 C15 C16 107.2(3)
C17 C15 C16 108.7(5)
C18 C15 C18' 27.2(3)
C16' C15 C18' 108.0(3)
C5 C15 C18' 112.32(19)
C17 C15 C18' 130.6(4)
C16 C15 C18' 88.9(4)
C18 C15 C17' 80.1(4)
C16' C15 C17' 107.9(3)
C5 C15 C17' 108.2(2)
C17 C15 C17' 30.6(3)
C16 C15 C17' 132.6(4)
C18' C15 C17' 105.5(3)
C22 C19 C20 109.3(3)
C22 C19 C12 112.65(19)
C20 C19 C12 109.2(2)
C22 C19 C21 108.2(3)
C20 C19 C21 108.3(3)
C12 C19 C21 109.1(2)
C24 C23 C28 120.08(14)
C24 C23 Sn1 123.93(11)
C28 C23 Sn1 115.43(11)
C25 C24 C23 118.64(14)
C25 C24 C29 118.08(14)
C23 C24 C29 123.23(14)
C24 C25 C26 122.17(17)
C27 C26 C25 118.24(17)
C27 C26 C32' 118.8(5)
C25 C26 C32' 122.2(5)
C27 C26 C32 122.3(5)
C25 C26 C32 118.6(6)
C32' C26 C32 18.0(7)
C34 C32 C33 109.6(9)
C34 C32 C26 109.5(8)
C33 C32 C26 115.7(9)
C34' C32' C26 115.4(10)
C34' C32' C33' 111.3(11)
C26 C32' C33' 103.9(10)
C26 C27 C28 121.97(16)
C27 C28 C23 118.80(16)
C27 C28 C35 118.31(15)
C23 C28 C35 122.89(15)
C24 C29 C31 110.37(16)
C24 C29 C30 113.53(16)
C31 C29 C30 109.67(16)
C37 C35 C28 111.63(18)
C37 C35 C36 110.99(18)
C28 C35 C36 111.47(19)
C39 C38 C43 118.82(15)
C39 C38 Sn1 115.41(11)
C43 C38 Sn1 125.76(12)
C40 C39 C38 119.76(15)
C40 C39 C44 117.46(15)
C38 C39 C44 122.75(15)
C41 C40 C39 121.84(17)
C42 C41 C40 117.99(17)
C42 C41 C47 120.88(18)
C40 C41 C47 121.12(18)
C48 C47 C41 112.1(2)
C48 C47 C49 112.5(3)
C41 C47 C49 110.1(2)
C41 C42 C43 122.55(17)
C42 C43 C38 119.04(15)
C42 C43 C50 117.62(15)
C38 C43 C50 123.34(15)
C39 C44 C46 112.51(17)
C39 C44 C45 110.43(16)
C46 C44 C45 111.85(17)
C43 C50 C52 110.57(18)
C43 C50 C51 112.69(17)
C52 C50 C51 110.60(17)
C54 C53 C58 119.62(15)
C54 C53 N1 121.70(15)
C58 C53 N1 118.45(15)
C53 C54 C55 119.94(18)
C56 C55 C54 120.45(19)
C57 C56 C55 119.36(17)
C56 C57 C58 120.72(19)
C57 C58 C53 119.87(18)

loop_
_geom_bond_atom_site_label_1
_geom_bond_atom_site_label_2
_geom_bond_distance
Sn1 C23 2.1485(15)
Sn1 C38 2.1758(16)
Sn1 C1 2.2227(14)
Sn1 S1 2.4691(4)
S1 C2 1.7931(14)
N1 C2 1.2640(19)
N1 C53 1.4119(19)
C1 C14 1.497(2)
C1 C3 1.510(2)
C1 C2 1.5238(19)
C3 C4 1.389(2)
C3 C8 1.403(2)
C4 C5 1.405(2)
C5 C6 1.392(3)
C5 C15 1.534(3)
C6 C7 1.385(3)
C7 C8 1.394(2)
C8 C9 1.460(2)
C9 C10 1.388(2)
C9 C14 1.401(2)
C10 C11 1.373(3)
C11 C12 1.401(3)
C12 C13 1.396(2)
C12 C19 1.530(3)
C13 C14 1.383(2)
C15 C18 1.473(8)
C15 C16' 1.532(4)
C15 C17 1.540(7)
C15 C16 1.548(7)
C15 C18' 1.548(4)
C15 C17' 1.556(4)
C19 C22 1.523(4)
C19 C20 1.528(4)
C19 C21 1.530(4)
C23 C24 1.405(2)
C23 C28 1.408(2)
C24 C25 1.386(2)
C24 C29 1.519(2)
C25 C26 1.390(2)
C26 C27 1.380(3)
C26 C32' 1.528(10)
C26 C32 1.543(9)
C32 C34 1.491(10)
C32 C33 1.528(10)
C32' C34' 1.502(11)
C32' C33' 1.529(12)
C27 C28 1.390(2)
C28 C35 1.520(2)
C29 C31 1.527(3)
C29 C30 1.528(3)
C35 C37 1.518(3)
C35 C36 1.535(3)
C38 C39 1.408(2)
C38 C43 1.413(2)
C39 C40 1.395(2)
C39 C44 1.523(2)
C40 C41 1.387(3)
C41 C42 1.379(3)
C41 C47 1.526(3)
C47 C48 1.515(5)
C47 C49 1.530(5)
C42 C43 1.396(2)
C43 C50 1.519(2)
C44 C46 1.525(3)
C44 C45 1.527(3)
C50 C52 1.523(3)
C50 C51 1.532(3)
C53 C54 1.381(2)
C53 C58 1.387(2)
C54 C55 1.389(3)
C55 C56 1.383(3)
C56 C57 1.373(3)
C57 C58 1.387(3)
